data_2007266
loop_
_publ_author_name
'Fl\"orke, Ulrich'

_publ_section_title
;
 Octacarbonylbis(\m-cyclohexylphosphanido)manganeserhenium
;
_journal_issue 5
_journal_name_full 'Acta Crystallographica Section C'
_journal_page_first IUC9800016
_journal_paper_doi 10.1107/S0108270198099715
_journal_volume 54
_journal_year 1998
_chemical_formula_moiety '[Mn Re (C6 H12 P )2 (C O )8 ]'
_chemical_formula_sum 'C20 H24 Mn O8 P2 Re'
_chemical_formula_weight 695.47
_chemical_name_systematic
;
 Bis(\m-cyclohexylphosphido)-octacarbonyl-manganese-rhenium
;
_space_group_IT_number 2
_symmetry_cell_setting triclinic
_symmetry_space_group_name_Hall '-P 1'
_symmetry_space_group_name_H-M 'P -1'
_audit_creation_method SHELXL
_cell_angle_alpha 66.16(2)
_cell_angle_beta 87.77(2)
_cell_angle_gamma 75.19(2)
_cell_formula_units_Z 2
_cell_length_a 9.722(2)
_cell_length_b 11.360(2)
_cell_length_c 13.123(3)
_cell_measurement_reflns_used 25
_cell_measurement_temperature 293(2)
_cell_measurement_theta_max 15
_cell_measurement_theta_min 9
_cell_volume 1278.2(5)
_computing_structure_refinement 'SHELXTL V5 (Siemens 1995)'
_computing_structure_solution 'SHELXTL V5 (Siemens 1995)'
_diffrn_ambient_temperature 293(2)
_diffrn_measurement_device 'Siemens R3'
_diffrn_measurement_method omega-2theta
_diffrn_radiation_monochromator graphite
_diffrn_radiation_source 'fine-focus sealed tube'
_diffrn_radiation_type MoK\a
_diffrn_radiation_wavelength 0.71073
_diffrn_reflns_av_R_equivalents 0.0262
_diffrn_reflns_av_sigmaI/netI 0.0366
_diffrn_reflns_limit_h_max 12
_diffrn_reflns_limit_h_min -12
_diffrn_reflns_limit_k_max 15
_diffrn_reflns_limit_k_min -13
_diffrn_reflns_limit_l_max 17
_diffrn_reflns_limit_l_min 0
_diffrn_reflns_number 6439
_diffrn_reflns_theta_max 28.06
_diffrn_reflns_theta_min 2.56
_diffrn_standards_decay_% insignificant
_diffrn_standards_interval_count 400
_diffrn_standards_number 3
_exptl_absorpt_coefficient_mu 5.389
_exptl_absorpt_correction_T_max 0.306
_exptl_absorpt_correction_T_min 0.196
_exptl_absorpt_correction_type psi-scan
_exptl_absorpt_process_details 'SHELXTL (Siemens, 1995)'
_exptl_crystal_colour colourless
_exptl_crystal_density_diffrn 1.807
_exptl_crystal_density_meas ?
_exptl_crystal_description isometric
_exptl_crystal_F_000 676
_exptl_crystal_size_max 0.43
_exptl_crystal_size_mid 0.35
_exptl_crystal_size_min 0.22
_refine_diff_density_max 0.792
_refine_diff_density_min -0.641
_refine_ls_extinction_coef 0.0006(4)
_refine_ls_extinction_method SHELXL
_refine_ls_goodness_of_fit_all 1.102
_refine_ls_goodness_of_fit_obs 1.166
_refine_ls_hydrogen_treatment constr
_refine_ls_matrix_type full
_refine_ls_number_parameters 297
_refine_ls_number_reflns 6181
_refine_ls_number_restraints 0
_refine_ls_restrained_S_all 1.102
_refine_ls_restrained_S_obs 1.166
_refine_ls_R_factor_all 0.0660
_refine_ls_R_factor_obs .0394
_refine_ls_shift/esd_max -0.003
_refine_ls_shift/esd_mean 0.000
_refine_ls_structure_factor_coef Fsqd
_refine_ls_weighting_details 'w=1/[\s^2^(Fo^2^)+(0.0403P)^2^+1.2095P] where P=(Fo^2^+2Fc^2^)/3'
_refine_ls_weighting_scheme calc
_refine_ls_wR_factor_all 0.0944
_refine_ls_wR_factor_obs .0848
_reflns_number_observed 4528
_reflns_number_total 6181
_reflns_observed_criterion >2sigma(I)
_cod_data_source_file qa0035.cif
_cod_data_source_block s388
_cod_depositor_comments
;
The following automatic conversions were performed:

'_exptl_crystal_density_meas' value 'not measured' was changed to '?'
- the value is perceived as not measured.

Automatic conversion script
Id: cif_fix_values 3008 2015-01-20 13:52:24Z robertas 

The following automatic conversions were performed:

'_refine_ls_weighting_scheme' value 'calc
w=1/[\s^2^(Fo^2^)+(0.0403P)^2^+1.2095P] where P=(Fo^2^+2Fc^2^)/3' was
changed to 'calc'. New tag '_refine_ls_weighting_details' was
created. The value of the new tag was set to
'w=1/[\s^2^(Fo^2^)+(0.0403P)^2^+1.2095P] where P=(Fo^2^+2Fc^2^)/3'.

Automatic conversion script
Id: cif_fix_values 3143 2015-03-26 13:38:13Z robertas 
;
_cod_database_code 2007266

loop_
_symmetry_equiv_pos_as_xyz
'x, y, z'
'-x, -y, -z'

loop_
_atom_site_aniso_label
_atom_site_aniso_U_11
_atom_site_aniso_U_22
_atom_site_aniso_U_33
_atom_site_aniso_U_12
_atom_site_aniso_U_13
_atom_site_aniso_U_23
Re1 .0366(2) .0413(2) .0427(2) -.01486(12) .00359(11) -.01360(12)
Mn1 .0366(2) .0413(2) .0427(2) -.01486(12) .00359(11) -.01360(12)
Mn2 .0374(2) .0458(3) .0437(2) -.0131(2) .0061(2) -.0139(2)
Re2 .0374(2) .0458(3) .0437(2) -.0131(2) .0061(2) -.0139(2)
P1 .0371(6) .0379(7) .0372(7) -.0115(5) .0021(5) -.0140(5)
P2 .0434(7) .0353(6) .0390(7) -.0090(5) .0025(5) -.0151(5)
C1 .044(3) .050(3) .049(3) -.013(3) .004(2) -.020(3)
O1 .078(3) .055(3) .079(3) .000(2) -.010(3) -.007(2)
C2 .050(3) .065(4) .057(3) -.027(3) .006(3) -.020(3)
O2 .092(4) .109(4) .093(4) -.066(3) .001(3) -.041(3)
C3 .047(3) .065(4) .060(4) -.020(3) .013(3) -.026(3)
O3 .110(4) .099(4) .082(3) -.040(3) .047(3) -.040(3)
C4 .054(3) .053(3) .061(4) -.029(3) .003(3) -.018(3)
O4 .068(3) .051(3) .098(4) -.013(2) -.022(3) -.006(2)
C5 .049(3) .055(4) .050(3) -.008(3) .009(3) -.016(3)
O5 .077(3) .068(3) .067(3) -.001(2) .012(2) -.004(2)
C6 .039(3) .068(4) .064(4) -.019(3) .011(3) -.021(3)
O6 .053(3) .124(4) .105(4) -.041(3) .006(3) -.056(3)
C7 .054(3) .051(3) .057(3) -.014(3) .007(3) -.013(3)
O7 .081(3) .094(4) .067(3) -.012(3) .031(3) -.031(3)
C8 .044(3) .051(3) .052(3) -.022(3) .005(2) -.016(3)
O8 .070(3) .052(2) .070(3) -.019(2) -.006(2) .003(2)
C11 .061(4) .055(3) .068(4) -.018(3) .004(3) -.033(3)
C12 .089(5) .079(5) .096(5) -.037(4) .040(4) -.058(4)
C13 .098(6) .115(7) .152(8) -.042(5) .049(6) -.102(7)
C14 .100(7) .165(10) .222(12) -.060(7) .061(7) -.166(10)
C15 .112(7) .088(6) .200(11) -.064(5) .057(7) -.095(7)
C16 .082(5) .090(5) .125(7) -.049(4) .041(5) -.070(5)
C21 .056(3) .047(3) .038(3) -.013(2) -.004(2) -.020(2)
C22 .065(4) .108(5) .048(3) -.031(4) .009(3) -.031(4)
C23 .099(5) .115(6) .043(3) -.044(5) .010(3) -.032(4)
C24 .100(5) .103(6) .053(4) -.033(4) .000(4) -.046(4)
C25 .088(5) .124(6) .063(4) -.047(5) -.002(4) -.047(4)
C26 .081(4) .101(5) .051(3) -.048(4) .011(3) -.039(4)

loop_
_atom_site_label
_atom_site_fract_x
_atom_site_fract_y
_atom_site_fract_z
_atom_site_U_iso_or_equiv
_atom_site_thermal_displace_type
_atom_site_calc_flag
_atom_site_refinement_flags
_atom_site_occupancy
_atom_site_disorder_group
_atom_site_type_symbol
Re1 .15910(3) .15592(3) .29910(2) .04049(12) Uani d P .6064(9) . Re
Mn1 .15910(3) .15592(3) .29910(2) .04049(12) Uani d P .3936(9) . Mn
Mn2 .50882(4) .23174(4) .18535(3) .0434(2) Uani d P .6064(9) . Mn
Re2 .50882(4) .23174(4) .18535(3) .0434(2) Uani d P .3936(9) . Re
P1 .34516(14) .25298(13) .32402(11) .0375(3) Uani d . 1 . P
P2 .32008(14) .14437(13) .15253(11) .0395(3) Uani d . 1 . P
C1 .0565(6) .3320(6) .1952(5) .0480(12) Uani d . 1 . C
O1 -.0028(5) .4348(4) .1327(4) .0808(14) Uani d . 1 . O
C2 .0301(6) .0756(6) .2646(5) .0568(15) Uani d . 1 . C
O2 -.0545(6) .0306(5) .2487(4) .090(2) Uani d . 1 . O
C3 .0558(6) .1707(6) .4186(5) .0567(14) Uani d . 1 . C
O3 -.0127(6) .1767(5) .4920(4) .094(2) Uani d . 1 . O
C4 .2770(6) -.0152(6) .3953(5) .0550(14) Uani d . 1 . C
O4 .3452(5) -.1139(4) .4539(4) .0804(14) Uani d . 1 . O
C5 .5924(6) .0590(6) .2943(5) .0543(14) Uani d . 1 . C
O5 .6410(5) -.0425(5) .3615(4) .0824(15) Uani d . 1 . O
C6 .6400(6) .2994(6) .2300(5) .0582(15) Uani d . 1 . C
O6 .7234(5) .3371(6) .2561(4) .087(2) Uani d . 1 . O
C7 .6253(6) .2039(6) .0768(5) .0571(14) Uani d . 1 . C
O7 .7027(5) .1879(5) .0124(4) .0843(15) Uani d . 1 . O
C8 .3968(6) .4004(6) .0863(5) .0492(13) Uani d . 1 . C
O8 .3249(5) .4985(4) .0276(4) .0723(13) Uani d . 1 . O
C11 .2843(6) .4176(6) .3344(5) .0581(14) Uani d . 1 . C
H11 .2074(6) .4728(6) .2757(5) .070 Uiso calc R 1 . H
C12 .2192(8) .4004(7) .4447(6) .078(2) Uani d . 1 . C
H12A .1374(8) .3649(7) .4491(6) .094 Uiso calc R 1 . H
H12B .2886(8) .3364(7) .5054(6) .094 Uiso calc R 1 . H
C13 .1728(9) .5305(8) .4587(8) .104(3) Uani d . 1 . C
H13A .0888(9) .5867(8) .4087(8) .125 Uiso calc R 1 . H
H13B .1459(9) .5118(8) .5345(8) .125 Uiso calc R 1 . H
C14 .2803(10) .6030(10) .4365(10) .130(4) Uani d . 1 . C
H14A .3577(10) .5539(10) .4943(10) .156 Uiso calc R 1 . H
H14B .2395(10) .6887(10) .4396(10) .156 Uiso calc R 1 . H
C15 .3381(10) .6247(8) .3261(9) .115(3) Uani d . 1 . C
H15A .4149(10) .6675(8) .3175(9) .138 Uiso calc R 1 . H
H15B .2638(10) .6834(8) .2675(9) .138 Uiso calc R 1 . H
C16 .3947(8) .4911(7) .3143(7) .086(2) Uani d . 1 . C
H16A .4261(8) .5084(7) .2398(7) .103 Uiso calc R 1 . H
H16B .4764(8) .4366(7) .3673(7) .103 Uiso calc R 1 . H
C21 .2375(6) .2181(5) .0072(4) .0460(12) Uani d . 1 . C
H21 .1910(6) .3123(5) -.0111(4) .055 Uiso calc R 1 . H
C22 .3467(7) .2138(8) -.0781(5) .072(2) Uani d . 1 . C
H22A .4007(7) .1222(8) -.0584(5) .087 Uiso calc R 1 . H
H22B .4128(7) .2640(8) -.0759(5) .087 Uiso calc R 1 . H
C23 .2772(8) .2715(8) -.1963(5) .082(2) Uani d . 1 . C
H23A .2320(8) .3658(8) -.2192(5) .099 Uiso calc R 1 . H
H23B .3500(8) .2622(8) -.2472(5) .099 Uiso calc R 1 . H
C24 .1681(8) .2022(8) -.2029(5) .079(2) Uani d . 1 . C
H24A .1241(8) .2423(8) -.2785(5) .095 Uiso calc R 1 . H
H24B .2143(8) .1090(8) -.1852(5) .095 Uiso calc R 1 . H
C25 .0566(8) .2119(9) -.1239(6) .085(2) Uani d . 1 . C
H25A -.0109(8) .1637(9) -.1275(6) .102 Uiso calc R 1 . H
H25B .0051(8) .3047(9) -.1456(6) .102 Uiso calc R 1 . H
C26 .1226(7) .1543(7) -.0038(5) .070(2) Uani d . 1 . C
H26A .0480(7) .1675(7) .0448(5) .085 Uiso calc R 1 . H
H26B .1635(7) .0590(7) .0208(5) .085 Uiso calc R 1 . H

loop_
_atom_type_symbol
_atom_type_description
_atom_type_scat_dispersion_real
_atom_type_scat_dispersion_imag
_atom_type_scat_source
C C 0.0033 0.0016 'International Tables Vol C Tables 4.2.6.8 and 6.1.1.4'
H H 0.0000 0.0000 'International Tables Vol C Tables 4.2.6.8 and 6.1.1.4'
O O 0.0106 0.0060 'International Tables Vol C Tables 4.2.6.8 and 6.1.1.4'
P P 0.1023 0.0942 'International Tables Vol C Tables 4.2.6.8 and 6.1.1.4'
Mn Mn 0.3368 0.7283 'International Tables Vol C Tables 4.2.6.8 and 6.1.1.4'
Re Re -1.0185 7.2310 'International Tables Vol C Tables 4.2.6.8 and 6.1.1.4'

loop_
_geom_angle_atom_site_label_1
_geom_angle_atom_site_label_2
_geom_angle_atom_site_label_3
_geom_angle
C3 M1 C2 91.5(3)
C3 M1 C4 91.2(3)
C2 M1 C4 91.1(2)
C3 M1 C1 93.0(2)
C2 M1 C1 92.3(2)
C4 M1 C1 174.6(2)
C3 M1 P1 96.3(2)
C2 M1 P1 172.1(2)
C4 M1 P1 87.8(2)
C1 M1 P1 88.2(2)
C3 M1 P2 172.2(2)
C2 M1 P2 96.1(2)
C4 M1 P2 87.1(2)
C1 M1 P2 88.3(2)
P1 M1 P2 76.02(5)
C7 M2 C6 91.3(3)
C7 M2 C5 92.7(2)
C6 M2 C5 90.7(3)
C7 M2 C8 94.5(2)
C6 M2 C8 95.0(2)
C5 M2 C8 170.7(2)
C7 M2 P1 174.2(2)
C6 M2 P1 94.3(2)
C5 M2 P1 85.6(2)
C8 M2 P1 86.6(2)
C7 M2 P2 97.4(2)
C6 M2 P2 171.2(2)
C5 M2 P2 87.4(2)
C8 M2 P2 85.8(2)
P1 M2 P2 77.06(5)
C11 P1 M2 118.9(2)
C11 P1 M1 116.6(2)
M1 P1 M2 103.77(5)
C21 P2 M2 116.9(2)
C21 P2 M1 116.7(2)
M1 P2 M2 103.04(5)
O1 C1 M1 178.7(5)
O2 C2 M1 174.9(6)
O3 C3 M1 176.7(6)
O4 C4 M1 178.0(6)
O5 C5 M2 178.0(6)
O6 C6 M2 177.4(6)
O7 C7 M2 176.4(6)
O8 C8 M2 176.8(5)
C16 C11 C12 111.9(6)
C16 C11 P1 114.3(5)
C12 C11 P1 110.2(4)
C13 C12 C11 112.2(6)
C14 C13 C12 114.1(7)
C13 C14 C15 112.6(7)
C14 C15 C16 110.9(7)
C11 C16 C15 111.6(6)
C26 C21 C22 110.2(5)
C26 C21 P2 112.3(4)
C22 C21 P2 112.7(4)
C21 C22 C23 112.1(5)
C24 C23 C22 111.4(6)
C25 C24 C23 110.7(6)
C24 C25 C26 111.1(6)
C21 C26 C25 112.6(5)

loop_
_geom_bond_atom_site_label_1
_geom_bond_atom_site_label_2
_geom_bond_site_symmetry_2
_geom_bond_distance
_geom_bond_publ_flag
M1 C3 . 1.870(6) ?
M1 C2 . 1.890(6) ?
M1 C4 . 1.917(6) ?
M1 C1 . 1.933(6) ?
M1 P1 . 2.4396(13) ?
M1 P2 . 2.4558(15) ?
M2 C7 . 1.862(6) ?
M2 C6 . 1.866(6) ?
M2 C5 . 1.887(6) ?
M2 C8 . 1.891(6) ?
M2 P1 . 2.4155(15) ?
M2 P2 . 2.4240(14) ?
P1 C11 . 1.870(6) ?
P2 C21 . 1.862(5) ?
C1 O1 . 1.135(6) ?
C2 O2 . 1.139(7) ?
C3 O3 . 1.165(7) ?
C4 O4 . 1.118(7) ?
C5 O5 . 1.123(6) ?
C6 O6 . 1.130(7) ?
C7 O7 . 1.149(7) ?
C8 O8 . 1.129(6) ?
C11 C16 . 1.476(8) ?
C11 C12 . 1.516(8) ?
C12 C13 . 1.514(9) ?
C13 C14 . 1.441(10) ?
C14 C15 . 1.482(12) ?
C15 C16 . 1.544(9) ?
C21 C26 . 1.519(8) ?
C21 C22 . 1.519(8) ?
C22 C23 . 1.525(8) ?
C23 C24 . 1.498(10) ?
C24 C25 . 1.485(10) ?
C25 C26 . 1.534(8) ?
